data_4308716
loop_
_publ_author_name
'Raffaello Romeo'
'Salvatore Carnabuci'
'Maria Rosaria Plutino'
'Andrea Romeo'
'Silvia Rizzato'
'Alberto Albinati'

_publ_contact_author_address
;
Dipartimento di Chimica Inorganica,
Universita di Messina,
Salita Sperone 31, Vill. S. Agata,
I-98166 Messina
;
_publ_contact_author_email raf.romeo@chem.unime.it
_publ_contact_author_name ' Raffaello Romeo'
_publ_section_title
;
Structural Properties and Dissociative Fluxional Motion of
2,9-Dimethyl-1,10-Phenanthroline in Platinum(II) Complexes
;
_journal_name_full 'Inorganic Chemistry'
_journal_page_first 1248
_journal_page_last 1262
_journal_paper_doi 10.1021/ic0485920
_journal_volume 44
_journal_year 2005
_chemical_formula_sum 'C56 H48 B F24 N2 P Pt'
_chemical_formula_weight 1441.83
_chemical_name_common '[Pt(Me)(dmphen)(P(i-Pr)3](TFPB)'
_chemical_name_systematic
;
?
;
_space_group_IT_number 2
_symmetry_cell_setting triclinic
_symmetry_space_group_name_Hall '-P 1'
_symmetry_space_group_name_H-M 'P -1'
_atom_sites_solution_hydrogens geom
_atom_sites_solution_primary patterson
_audit_creation_method SHELXL-97
_cell_angle_alpha 102.594(8)
_cell_angle_beta 109.181(8)
_cell_angle_gamma 108.253(8)
_cell_formula_units_Z 2
_cell_length_a 13.941(5)
_cell_length_b 14.030(5)
_cell_length_c 17.490(6)
_cell_measurement_reflns_used 918
_cell_measurement_temperature 153(2)
_cell_measurement_theta_max 21.15
_cell_measurement_theta_min 2.81
_cell_volume 2865.3(18)
_computing_cell_refinement 'Bruker SMART'
_computing_data_collection 'Bruker SMART'
_computing_data_reduction 'SAINT and SADABS'
_computing_molecular_graphics 'ORTEP for Windows 1.074(Farrugia 1997)'
_computing_publication_material 'WinGX 1.64.05 (L.J. Farruggia, 1999)'
_computing_structure_refinement 'SHELXL-97 (Sheldrick, 1997)'
_computing_structure_solution 'SHELXS-97 (Sheldrick,1990)'
_diffrn_ambient_temperature 153(2)
_diffrn_measured_fraction_theta_full 0.989
_diffrn_measured_fraction_theta_max 0.989
_diffrn_measurement_device_type 'CCD area detector'
_diffrn_measurement_method 'phi and omega scans'
_diffrn_radiation_monochromator graphite
_diffrn_radiation_source 'fine-focus sealed tube'
_diffrn_radiation_type MoK\a
_diffrn_radiation_wavelength 0.71073
_diffrn_reflns_av_R_equivalents 0.0461
_diffrn_reflns_av_sigmaI/netI 0.0745
_diffrn_reflns_limit_h_max 17
_diffrn_reflns_limit_h_min -17
_diffrn_reflns_limit_k_max 17
_diffrn_reflns_limit_k_min -17
_diffrn_reflns_limit_l_max 22
_diffrn_reflns_limit_l_min -22
_diffrn_reflns_number 28013
_diffrn_reflns_theta_full 27.03
_diffrn_reflns_theta_max 27.03
_diffrn_reflns_theta_min 2.44
_diffrn_standards_decay_% 0
_exptl_absorpt_coefficient_mu 2.594
_exptl_absorpt_correction_T_max 1.0000
_exptl_absorpt_correction_T_min 0.8223
_exptl_absorpt_correction_type multi-scan
_exptl_crystal_colour yellow
_exptl_crystal_density_diffrn 1.671
_exptl_crystal_density_meas ?
_exptl_crystal_density_method .
_exptl_crystal_description prism
_exptl_crystal_F_000 1424
_exptl_crystal_size_max 0.4
_exptl_crystal_size_mid 0.4
_exptl_crystal_size_min 0.1
_refine_diff_density_max 1.530
_refine_diff_density_min -0.918
_refine_diff_density_rms 0.162
_refine_ls_extinction_coef no
_refine_ls_extinction_method none
_refine_ls_goodness_of_fit_ref 0.996
_refine_ls_hydrogen_treatment mixed
_refine_ls_matrix_type full
_refine_ls_number_parameters 766
_refine_ls_number_reflns 12412
_refine_ls_number_restraints 6
_refine_ls_restrained_S_all 0.996
_refine_ls_R_factor_all 0.1027
_refine_ls_R_factor_gt 0.0667
_refine_ls_shift/su_max 0.246
_refine_ls_shift/su_mean 0.016
_refine_ls_structure_factor_coef Fsqd
_refine_ls_weighting_details 'calc w==1/[\s^2^(Fo^2^)+(0.1220P)^2^+2.8551P] where P==(Fo^2^+2Fc^2^)/3'
_refine_ls_weighting_scheme calc
_refine_ls_wR_factor_gt 0.1674
_refine_ls_wR_factor_ref 0.1911
_reflns_number_gt 8743
_reflns_number_total 12412
_reflns_threshold_expression >2sigma(I)
_cod_data_source_file ic0485920si20041221_104825_3.cif
_cod_data_source_block rom19b
_cod_original_cell_volume 2865.4(17)
_cod_database_code 4308716

loop_
_symmetry_equiv_pos_as_xyz
'x, y, z'
'-x, -y, -z'

loop_
_atom_site_label
_atom_site_type_symbol
_atom_site_fract_x
_atom_site_fract_y
_atom_site_fract_z
_atom_site_U_iso_or_equiv
_atom_site_adp_type
_atom_site_occupancy
_atom_site_symmetry_multiplicity
_atom_site_calc_flag
_atom_site_refinement_flags
_atom_site_disorder_assembly
_atom_site_disorder_group
Pt1 Pt 0.55897(3) 0.26866(2) 0.79187(2) 0.04291(13) Uani 1 1 d . . .
C1L C 0.519(3) 0.1148(17) 0.7865(18) 0.229(13) Uani 1 1 d . . .
H1L1 H 0.4658 0.0657 0.7274 0.344 Uiso 1 1 calc R . .
H1L2 H 0.4857 0.1024 0.8266 0.344 Uiso 1 1 calc R . .
H1L3 H 0.5870 0.1018 0.8028 0.344 Uiso 1 1 calc R . .
N1 N 0.6633(6) 0.3162(7) 0.9214(4) 0.0521(17) Uani 1 1 d . . .
N2 N 0.6093(6) 0.4422(5) 0.8363(5) 0.0470(16) Uani 1 1 d . . .
C2 C 0.7098(11) 0.2602(13) 0.9633(8) 0.093(4) Uani 1 1 d . . .
C3 C 0.7541(9) 0.2868(13) 1.0494(8) 0.093(4) Uani 1 1 d . . .
H3 H 0.7851 0.2443 1.0755 0.112 Uiso 1 1 calc R . .
C4 C 0.7537(10) 0.3739(10) 1.0976(7) 0.079(3) Uani 1 1 d . . .
H4 H 0.7849 0.3932 1.1588 0.095 Uiso 1 1 calc R . .
C4' C 0.7096(14) 0.4372(11) 1.0618(8) 0.108(5) Uani 1 1 d . . .
C5 C 0.706(3) 0.5299(15) 1.1036(14) 0.183(12) Uani 1 1 d . . .
H5 H 0.7357 0.5539 1.1651 0.219 Uiso 1 1 calc R . .
C6 C 0.662(3) 0.5909(15) 1.0641(13) 0.226(16) Uani 1 1 d . . .
H6 H 0.6482 0.6453 1.0958 0.271 Uiso 1 1 calc R . .
C6' C 0.634(2) 0.5690(12) 0.9648(14) 0.176(11) Uani 1 1 d . . .
C7 C 0.606(2) 0.6325(13) 0.9153(18) 0.191(12) Uani 1 1 d . . .
H7 H 0.5925 0.6920 0.9388 0.229 Uiso 1 1 calc R . .
C8 C 0.5990(15) 0.6062(10) 0.8362(12) 0.114(5) Uani 1 1 d . . .
H8 H 0.5899 0.6528 0.8050 0.137 Uiso 1 1 calc R . .
C9 C 0.6045(8) 0.5120(7) 0.7971(7) 0.060(2) Uani 1 1 d . . .
C10 C 0.6664(8) 0.4011(9) 0.9674(6) 0.074(3) Uani 1 1 d . . .
C10' C 0.6326(11) 0.4744(9) 0.9231(8) 0.083(4) Uani 1 1 d . . .
CMEA C 0.7172(19) 0.1629(17) 0.9096(11) 0.150(8) Uani 1 1 d . . .
H1M4 H 0.6818 0.1518 0.8479 0.226 Uiso 1 1 calc R . .
H1M5 H 0.6787 0.0988 0.9199 0.226 Uiso 1 1 calc R . .
H1M6 H 0.7959 0.1760 0.9267 0.226 Uiso 1 1 calc R . .
CMEB C 0.6117(9) 0.4906(8) 0.7122(7) 0.070(3) Uani 1 1 d . . .
H2M1 H 0.6144 0.4206 0.6943 0.105 Uiso 1 1 calc R . .
H2M2 H 0.6796 0.5469 0.7182 0.105 Uiso 1 1 calc R . .
H2M3 H 0.5461 0.4902 0.6684 0.105 Uiso 1 1 calc R . .
P1 P 0.4298(2) 0.19597(18) 0.65473(14) 0.0545(6) Uani 1 1 d . . .
C111 C 0.3467(9) 0.2741(7) 0.6226(6) 0.059(2) Uani 1 1 d . . .
H111 H 0.3969 0.3351 0.6138 0.071 Uiso 1 1 calc R . .
C112 C 0.2415(13) 0.2158(13) 0.5373(7) 0.120(6) Uani 1 1 d . . .
H11A H 0.2597 0.1834 0.4915 0.180 Uiso 1 1 calc R . .
H11B H 0.2119 0.2672 0.5219 0.180 Uiso 1 1 calc R . .
H11C H 0.1852 0.1594 0.5436 0.180 Uiso 1 1 calc R . .
C113 C 0.3197(9) 0.3252(9) 0.6925(7) 0.082(4) Uani 1 1 d . . .
H11D H 0.3879 0.3640 0.7469 0.123 Uiso 1 1 calc R . .
H11E H 0.2645 0.2695 0.7003 0.123 Uiso 1 1 calc R . .
H11F H 0.2892 0.3757 0.6761 0.123 Uiso 1 1 calc R . .
C121 C 0.5036(11) 0.2001(11) 0.5775(7) 0.088(4) Uani 1 1 d . . .
H2I H 0.5322 0.2761 0.5802 0.106 Uiso 1 1 calc R . .
C122 C 0.4356(14) 0.1361(14) 0.4882(9) 0.121(6) Uani 1 1 d . . .
H21A H 0.3713 0.1536 0.4670 0.181 Uiso 1 1 calc R . .
H21B H 0.4092 0.0598 0.4812 0.181 Uiso 1 1 calc R . .
H21C H 0.4795 0.1507 0.4550 0.181 Uiso 1 1 calc R . .
C123 C 0.6065(15) 0.1781(17) 0.6132(9) 0.137(7) Uani 1 1 d . . .
H21D H 0.6522 0.2245 0.6742 0.206 Uiso 1 1 calc R . .
H21E H 0.6504 0.1931 0.5800 0.206 Uiso 1 1 calc R . .
H21F H 0.5833 0.1026 0.6082 0.206 Uiso 1 1 calc R . .
C131 C 0.3328(12) 0.0571(9) 0.6171(9) 0.089(4) Uani 1 1 d . . .
H3I H 0.2810 0.0410 0.5560 0.107 Uiso 1 1 calc R . .
C132 C 0.3798(16) -0.0270(13) 0.6112(12) 0.138(7) Uani 1 1 d . . .
H31A H 0.4259 -0.0156 0.5793 0.180 Uiso 1 1 calc R . .
H31B H 0.3181 -0.0988 0.5807 0.180 Uiso 1 1 calc R . .
H31C H 0.4256 -0.0209 0.6697 0.180 Uiso 1 1 calc R . .
C133 C 0.2582(15) 0.0420(16) 0.6652(13) 0.133(7) Uani 1 1 d . . .
H32A H 0.2279 0.0964 0.6665 0.200 Uiso 1 1 calc R . .
H32B H 0.3024 0.0499 0.7247 0.200 Uiso 1 1 calc R . .
H32C H 0.1965 -0.0298 0.6353 0.200 Uiso 1 1 calc R . .
B B 0.9863(7) 0.7651(6) 0.7315(5) 0.0316(15) Uani 1 1 d . . .
C1B C 1.1232(6) 0.8231(5) 0.7733(4) 0.0333(14) Uani 1 1 d . . .
C2B C 1.1869(5) 0.7709(5) 0.7523(4) 0.0315(14) Uani 1 1 d . . .
H2B H 1.1494 0.7007 0.7095 0.038 Uiso 1 1 calc R . .
C3B C 1.3021(6) 0.8179(6) 0.7917(4) 0.0360(15) Uani 1 1 d . . .
C4B C 1.3613(6) 0.9180(6) 0.8555(5) 0.0434(18) Uani 1 1 d . . .
H4B H 1.4407 0.9498 0.8827 0.052 Uiso 1 1 calc R . .
C5B C 1.3004(7) 0.9705(6) 0.8786(5) 0.0474(19) Uani 1 1 d . . .
C6B C 1.1846(6) 0.9244(6) 0.8382(4) 0.0412(17) Uani 1 1 d . . .
H6B H 1.1458 0.9633 0.8554 0.049 Uiso 1 1 calc R . .
C7B C 0.9305(5) 0.8513(5) 0.7249(4) 0.0302(13) Uani 1 1 d . . .
C8B C 0.9716(6) 0.9403(6) 0.7030(5) 0.0379(16) Uani 1 1 d . . .
H8B H 1.0367 0.9534 0.6931 0.045 Uiso 1 1 calc R . .
C9B C 0.9205(7) 1.0108(6) 0.6951(5) 0.0460(18) Uani 1 1 d . . .
C10B C 0.8256(7) 0.9947(6) 0.7088(5) 0.0472(19) Uani 1 1 d . . .
H10B H 0.7917 1.0436 0.7046 0.057 Uiso 1 1 calc R . .
C11B C 0.7815(6) 0.9067(6) 0.7284(5) 0.0424(17) Uani 1 1 d . . .
C12B C 0.8323(6) 0.8356(5) 0.7354(4) 0.0339(14) Uani 1 1 d . . .
H12B H 0.7988 0.7742 0.7478 0.041 Uiso 1 1 calc R . .
C13B C 0.9618(6) 0.7076(6) 0.8000(5) 0.0378(16) Uani 1 1 d . . .
C14B C 0.9464(6) 0.6004(7) 0.7887(6) 0.0483(19) Uani 1 1 d . . .
H14B H 0.9454 0.5574 0.7381 0.058 Uiso 1 1 calc R . .
C15B C 0.9325(7) 0.5565(9) 0.8505(8) 0.067(3) Uani 1 1 d . . .
C16B C 0.9339(9) 0.6167(14) 0.9248(10) 0.102(5) Uani 1 1 d . . .
H16B H 0.9255 0.5866 0.9671 0.122 Uiso 1 1 calc R . .
C17B C 0.9470(11) 0.7164(14) 0.9362(7) 0.090(4) Uani 1 1 d . . .
C18B C 0.9655(8) 0.7659(9) 0.8759(5) 0.061(2) Uani 1 1 d . . .
H18B H 0.9806 0.8399 0.8885 0.073 Uiso 1 1 calc R . .
C19B C 0.9305(5) 0.6796(5) 0.6324(4) 0.0315(14) Uani 1 1 d . . .
C20B C 0.8220(6) 0.5985(5) 0.5973(5) 0.0363(15) Uani 1 1 d . . .
H20B H 0.7840 0.5917 0.6334 0.044 Uiso 1 1 calc R . .
C21B C 0.7678(6) 0.5279(6) 0.5118(5) 0.0430(17) Uani 1 1 d . . .
C22B C 0.8191(6) 0.5343(6) 0.4571(5) 0.0411(17) Uani 1 1 d . . .
H22B H 0.7824 0.4852 0.3990 0.049 Uiso 1 1 calc R . .
C23B C 0.9259(6) 0.6142(6) 0.4887(4) 0.0381(16) Uani 1 1 d . . .
C24B C 0.9799(6) 0.6867(5) 0.5751(4) 0.0346(15) Uani 1 1 d . . .
H24B H 1.0522 0.7420 0.5948 0.042 Uiso 1 1 calc R . .
C1F C 1.3653(6) 0.7595(7) 0.7627(5) 0.050(2) Uani 1 1 d . . .
C2F C 1.3625(9) 1.0815(8) 0.9486(7) 0.078(4) Uani 1 1 d . . .
C3F C 0.9700(10) 1.1063(9) 0.6730(9) 0.075(3) Uani 1 1 d . . .
C4F C 0.6789(8) 0.8837(8) 0.7455(7) 0.059(2) Uani 1 1 d . . .
C5F C 0.9207(10) 0.4430(12) 0.8353(12) 0.126(7) Uani 1 1 d . . .
C6F C 0.9524(13) 0.7889(16) 1.0173(9) 0.178(12) Uani 1 1 d D . .
C7F C 0.6519(7) 0.4411(9) 0.4803(6) 0.071(3) Uani 1 1 d . . .
C8F C 0.9821(7) 0.6229(7) 0.4302(5) 0.0438(18) Uani 1 1 d . . .
F1 F 1.3213(5) 0.6560(5) 0.7492(4) 0.0747(16) Uani 1 1 d . . .
F2 F 1.3596(8) 0.7599(7) 0.6851(5) 0.110(3) Uani 1 1 d . . .
F3 F 1.4691(5) 0.7977(7) 0.8134(5) 0.132(4) Uani 1 1 d . . .
F4 F 1.3324(10) 1.1518(7) 0.9155(7) 0.191(7) Uani 1 1 d . . .
F5 F 1.4679(6) 1.1215(5) 0.9755(4) 0.096(2) Uani 1 1 d . . .
F6 F 1.3391(8) 1.0883(8) 1.0094(6) 0.176(6) Uani 1 1 d . . .
F7 F 0.9072(10) 1.1569(10) 0.6571(11) 0.212(7) Uani 1 1 d . . .
F8 F 1.0644(9) 1.1751(6) 0.7308(7) 0.143(4) Uani 1 1 d . . .
F9 F 0.9901(9) 1.0812(7) 0.6065(6) 0.128(3) Uani 1 1 d . . .
F10 F 0.6052(5) 0.7834(5) 0.7009(5) 0.0831(19) Uani 1 1 d . . .
F11 F 0.6304(6) 0.9469(6) 0.7274(6) 0.101(2) Uani 1 1 d . . .
F12 F 0.7019(6) 0.8975(7) 0.8270(5) 0.107(3) Uani 1 1 d . . .
F13 F 0.8450(14) 0.3802(7) 0.7614(8) 0.201(7) Uani 1 1 d . . .
F14 F 0.8788(9) 0.4037(9) 0.8876(9) 0.179(5) Uani 1 1 d . . .
F15 F 1.0067(9) 0.4339(8) 0.8524(13) 0.237(9) Uani 1 1 d . . .
F16 F 0.8832(12) 0.8319(11) 1.0031(7) 0.183(5) Uani 1 1 d D . .
F17 F 1.0461(11) 0.8633(17) 1.0661(7) 0.339(17) Uani 1 1 d D . .
F18 F 0.925(2) 0.7347(17) 1.0632(11) 0.358(16) Uani 1 1 d D . .
F19 F 0.5975(5) 0.4657(7) 0.5226(6) 0.155(5) Uani 1 1 d . . .
F20 F 0.6507(6) 0.3477(5) 0.4813(5) 0.097(2) Uani 1 1 d . . .
F21 F 0.5905(5) 0.4228(5) 0.3958(4) 0.0847(19) Uani 1 1 d . . .
F22 F 1.0874(7) 0.6819(10) 0.4669(5) 0.169(6) Uani 1 1 d . . .
F23 F 0.9431(9) 0.6605(10) 0.3735(7) 0.152(5) Uani 1 1 d . . .
F24 F 0.9748(9) 0.5320(6) 0.3855(6) 0.132(4) Uani 1 1 d . . .

loop_
_atom_site_aniso_label
_atom_site_aniso_U_11
_atom_site_aniso_U_22
_atom_site_aniso_U_33
_atom_site_aniso_U_23
_atom_site_aniso_U_13
_atom_site_aniso_U_12
Pt1 0.04791(19) 0.04468(18) 0.04629(19) 0.02255(13) 0.02175(14) 0.02573(14)
C1L 0.28(3) 0.111(16) 0.22(3) -0.001(17) 0.08(2) 0.067(19)
N1 0.041(4) 0.084(5) 0.037(4) 0.031(4) 0.011(3) 0.032(4)
N2 0.043(4) 0.041(3) 0.058(4) 0.023(3) 0.020(3) 0.015(3)
C2 0.086(8) 0.142(12) 0.063(7) 0.056(8) 0.028(6) 0.054(8)
C3 0.054(6) 0.116(11) 0.082(9) 0.046(8) 0.008(6) 0.018(7)
C4 0.085(8) 0.070(7) 0.043(5) 0.025(5) 0.007(5) 0.002(6)
C4' 0.125(12) 0.079(9) 0.067(8) 0.008(7) 0.038(8) -0.007(8)
C5 0.35(4) 0.083(12) 0.123(15) 0.037(11) 0.14(2) 0.069(17)
C6 0.44(5) 0.080(12) 0.122(16) -0.018(11) 0.15(2) 0.068(19)
C6' 0.33(3) 0.057(8) 0.178(18) 0.031(10) 0.19(2) 0.048(13)
C7 0.33(3) 0.068(10) 0.28(3) 0.063(14) 0.22(3) 0.107(16)
C8 0.175(16) 0.057(7) 0.157(14) 0.051(8) 0.104(13) 0.063(9)
C9 0.057(5) 0.041(4) 0.077(6) 0.025(4) 0.022(5) 0.017(4)
C10 0.057(6) 0.082(7) 0.036(5) 0.018(5) 0.009(4) -0.016(5)
C10' 0.098(8) 0.057(6) 0.077(7) 0.004(5) 0.059(7) 0.005(6)
CMEA 0.24(2) 0.21(2) 0.138(14) 0.109(14) 0.109(15) 0.20(2)
CMEB 0.074(7) 0.055(5) 0.067(6) 0.032(5) 0.014(5) 0.019(5)
P1 0.0674(15) 0.0429(11) 0.0436(12) 0.0098(9) 0.0135(10) 0.0260(11)
C111 0.073(6) 0.051(5) 0.059(5) 0.028(4) 0.021(5) 0.035(5)
C112 0.144(13) 0.156(14) 0.049(6) 0.006(7) -0.004(7) 0.117(12)
C113 0.068(7) 0.083(7) 0.068(7) -0.007(5) 0.006(5) 0.046(6)
C121 0.099(9) 0.087(8) 0.070(7) 0.008(6) 0.029(6) 0.050(7)
C122 0.125(12) 0.145(14) 0.081(9) 0.023(9) 0.059(9) 0.039(11)
C123 0.137(14) 0.22(2) 0.081(9) 0.027(11) 0.057(9) 0.112(14)
C131 0.107(10) 0.067(7) 0.093(8) 0.014(6) 0.042(7) 0.047(7)
C132 0.149(15) 0.106(12) 0.144(15) 0.015(10) 0.035(12) 0.085(12)
C133 0.142(14) 0.171(17) 0.193(19) 0.119(15) 0.128(15) 0.098(13)
B 0.033(4) 0.032(4) 0.031(4) 0.011(3) 0.013(3) 0.017(3)
C1B 0.036(4) 0.035(3) 0.032(3) 0.016(3) 0.012(3) 0.019(3)
C2B 0.031(3) 0.031(3) 0.024(3) 0.004(3) 0.007(3) 0.012(3)
C3B 0.033(3) 0.041(4) 0.031(3) 0.010(3) 0.011(3) 0.016(3)
C4B 0.030(4) 0.041(4) 0.039(4) 0.005(3) -0.001(3) 0.013(3)
C5B 0.049(4) 0.042(4) 0.034(4) 0.000(3) 0.002(3) 0.024(4)
C6B 0.043(4) 0.039(4) 0.030(4) 0.003(3) 0.003(3) 0.022(3)
C7B 0.028(3) 0.033(3) 0.025(3) 0.011(3) 0.005(3) 0.013(3)
C8B 0.037(4) 0.048(4) 0.039(4) 0.023(3) 0.018(3) 0.023(3)
C9B 0.056(5) 0.047(4) 0.054(5) 0.035(4) 0.030(4) 0.027(4)
C10B 0.056(5) 0.033(4) 0.058(5) 0.021(3) 0.022(4) 0.026(4)
C11B 0.041(4) 0.044(4) 0.047(4) 0.016(3) 0.017(3) 0.025(3)
C12B 0.040(4) 0.029(3) 0.039(4) 0.015(3) 0.020(3) 0.018(3)
C13B 0.031(3) 0.049(4) 0.036(4) 0.026(3) 0.010(3) 0.016(3)
C14B 0.035(4) 0.051(5) 0.053(5) 0.031(4) 0.007(3) 0.016(3)
C15B 0.038(5) 0.083(7) 0.086(7) 0.063(6) 0.015(5) 0.020(4)
C16B 0.058(6) 0.177(15) 0.123(11) 0.131(12) 0.045(7) 0.055(8)
C17B 0.102(9) 0.173(14) 0.064(7) 0.082(8) 0.055(6) 0.093(10)
C18B 0.070(6) 0.101(7) 0.041(5) 0.045(5) 0.027(4) 0.054(6)
C19B 0.033(3) 0.031(3) 0.035(3) 0.015(3) 0.011(3) 0.021(3)
C20B 0.029(3) 0.037(4) 0.039(4) 0.009(3) 0.011(3) 0.015(3)
C21B 0.037(4) 0.037(4) 0.043(4) 0.005(3) 0.011(3) 0.014(3)
C22B 0.044(4) 0.038(4) 0.033(4) 0.007(3) 0.007(3) 0.021(3)
C23B 0.045(4) 0.039(4) 0.034(4) 0.013(3) 0.014(3) 0.024(3)
C24B 0.033(3) 0.032(3) 0.038(4) 0.019(3) 0.010(3) 0.014(3)
C1F 0.031(4) 0.052(5) 0.040(4) -0.006(3) 0.007(3) 0.011(3)
C2F 0.060(6) 0.057(6) 0.068(7) -0.012(5) -0.011(5) 0.031(5)
C3F 0.087(8) 0.058(6) 0.107(9) 0.056(6) 0.052(7) 0.034(6)
C4F 0.062(6) 0.058(5) 0.080(7) 0.031(5) 0.040(5) 0.041(5)
C5F 0.051(6) 0.097(10) 0.188(16) 0.115(11) -0.005(8) -0.004(7)
C6F 0.22(2) 0.40(4) 0.083(11) 0.148(19) 0.111(15) 0.24(3)
C7F 0.040(5) 0.071(7) 0.057(6) -0.016(5) 0.005(4) 0.013(4)
C8F 0.047(5) 0.050(4) 0.032(4) 0.017(3) 0.014(3) 0.020(4)
F1 0.082(4) 0.069(4) 0.103(4) 0.030(3) 0.055(4) 0.052(3)
F2 0.178(8) 0.144(7) 0.106(5) 0.072(5) 0.108(6) 0.118(7)
F3 0.038(3) 0.139(6) 0.128(6) -0.063(5) 0.003(3) 0.035(4)
F4 0.192(10) 0.071(5) 0.144(8) -0.046(5) -0.078(7) 0.069(6)
F5 0.075(4) 0.059(4) 0.080(4) -0.021(3) 0.007(3) -0.002(3)
F6 0.147(8) 0.132(7) 0.108(6) -0.083(6) 0.087(6) -0.062(6)
F7 0.205(11) 0.215(11) 0.49(2) 0.302(15) 0.266(14) 0.179(10)
F8 0.155(8) 0.067(5) 0.166(9) 0.061(5) 0.056(7) -0.004(5)
F9 0.191(9) 0.111(6) 0.142(7) 0.094(6) 0.112(7) 0.058(6)
F10 0.047(3) 0.068(4) 0.127(5) 0.018(4) 0.046(3) 0.019(3)
F11 0.090(5) 0.093(5) 0.179(8) 0.069(5) 0.084(5) 0.070(4)
F12 0.081(4) 0.171(8) 0.082(5) 0.037(5) 0.058(4) 0.048(5)
F13 0.262(15) 0.071(5) 0.156(9) 0.055(6) -0.017(10) 0.033(7)
F14 0.145(8) 0.156(9) 0.266(14) 0.178(10) 0.076(9) 0.043(7)
F15 0.120(8) 0.114(7) 0.57(3) 0.205(13) 0.176(13) 0.079(7)
F16 0.239(14) 0.276(16) 0.127(8) 0.079(9) 0.119(9) 0.173(13)
F17 0.159(12) 0.62(4) 0.083(7) -0.106(14) 0.030(7) 0.152(17)
F18 0.71(5) 0.53(4) 0.29(2) 0.33(2) 0.42(3) 0.47(4)
F19 0.046(4) 0.159(8) 0.131(6) -0.079(6) 0.045(4) -0.032(4)
F20 0.073(4) 0.064(4) 0.115(5) 0.033(4) 0.021(4) 0.001(3)
F21 0.046(3) 0.080(4) 0.071(4) 0.002(3) -0.010(3) 0.011(3)
F22 0.077(5) 0.286(14) 0.065(4) 0.001(6) 0.048(4) 0.004(6)
F23 0.197(10) 0.275(13) 0.202(10) 0.211(10) 0.168(9) 0.189(10)
F24 0.244(11) 0.076(5) 0.153(7) 0.049(5) 0.165(8) 0.071(6)

loop_
_atom_type_symbol
_atom_type_description
_atom_type_scat_dispersion_real
_atom_type_scat_dispersion_imag
_atom_type_scat_source
C C 0.0033 0.0016 'International Tables Vol C Tables 4.2.6.8 and 6.1.1.4'
H H 0.0000 0.0000 'International Tables Vol C Tables 4.2.6.8 and 6.1.1.4'
B B 0.0013 0.0007 'International Tables Vol C Tables 4.2.6.8 and 6.1.1.4'
N N 0.0061 0.0033 'International Tables Vol C Tables 4.2.6.8 and 6.1.1.4'
F F 0.0171 0.0103 'International Tables Vol C Tables 4.2.6.8 and 6.1.1.4'
P P 0.1023 0.0942 'International Tables Vol C Tables 4.2.6.8 and 6.1.1.4'
Pt Pt -1.7033 8.3905 'International Tables Vol C Tables 4.2.6.8 and 6.1.1.4'

loop_
_geom_angle_atom_site_label_1
_geom_angle_atom_site_label_2
_geom_angle_atom_site_label_3
_geom_angle
_geom_angle_site_symmetry_1
_geom_angle_site_symmetry_3
_geom_angle_publ_flag
C1L Pt1 N1 87.6(8) . . ?
C1L Pt1 N2 163.5(8) . . ?
N1 Pt1 N2 78.0(3) . . ?
C1L Pt1 P1 85.1(8) . . ?
N1 Pt1 P1 171.3(2) . . ?
N2 Pt1 P1 108.61(19) . . ?
C10 N1 C2 117.3(9) . . ?
C10 N1 Pt1 112.7(6) . . ?
C2 N1 Pt1 128.8(8) . . ?
C9 N2 C10' 118.2(9) . . ?
C9 N2 Pt1 134.4(6) . . ?
C10' N2 Pt1 106.4(6) . . ?
C3 C2 N1 124.2(14) . . ?
C3 C2 CMEA 117.4(13) . . ?
N1 C2 CMEA 118.4(10) . . ?
C4 C3 C2 118.5(14) . . ?
C3 C4 C4' 122.1(11) . . ?
C5 C4' C4 128.2(16) . . ?
C5 C4' C10 117.7(17) . . ?
C4 C4' C10 114.0(13) . . ?
C4' C5 C6 125.6(18) . . ?
C5 C6 C6' 119.0(17) . . ?
C10' C6' C7 118.1(17) . . ?
C10' C6' C6 113.7(18) . . ?
C7 C6' C6 128.1(17) . . ?
C8 C7 C6' 118.1(14) . . ?
C7 C8 C9 121.5(14) . . ?
N2 C9 C8 120.7(11) . . ?
N2 C9 CMEB 118.6(8) . . ?
C8 C9 CMEB 120.7(10) . . ?
N1 C10 C4' 123.8(13) . . ?
N1 C10 C10' 118.1(8) . . ?
C4' C10 C10' 117.9(12) . . ?
C6' C10' N2 121.5(15) . . ?
C6' C10' C10 124.3(14) . . ?
N2 C10' C10 114.0(9) . . ?
C131 P1 C111 107.7(5) . . ?
C131 P1 C121 104.9(6) . . ?
C111 P1 C121 101.0(5) . . ?
C131 P1 Pt1 117.3(5) . . ?
C111 P1 Pt1 115.1(3) . . ?
C121 P1 Pt1 109.2(4) . . ?
C113 C111 C112 109.7(9) . . ?
C113 C111 P1 113.5(7) . . ?
C112 C111 P1 116.4(7) . . ?
C122 C121 C123 111.6(12) . . ?
C122 C121 P1 116.8(11) . . ?
C123 C121 P1 110.1(10) . . ?
C132 C131 C133 111.8(14) . . ?
C132 C131 P1 117.4(11) . . ?
C133 C131 P1 111.5(10) . . ?
C7B B C1B 112.4(6) . . ?
C7B B C19B 104.9(5) . . ?
C1B B C19B 112.8(5) . . ?
C7B B C13B 110.8(6) . . ?
C1B B C13B 103.2(5) . . ?
C19B B C13B 112.9(6) . . ?
C6B C1B C2B 115.1(6) . . ?
C6B C1B B 122.0(6) . . ?
C2B C1B B 122.6(6) . . ?
C3B C2B C1B 122.2(6) . . ?
C4B C3B C2B 121.8(6) . . ?
C4B C3B C1F 118.8(6) . . ?
C2B C3B C1F 119.4(6) . . ?
C3B C4B C5B 117.2(7) . . ?
C6B C5B C4B 121.3(7) . . ?
C6B C5B C2F 119.8(7) . . ?
C4B C5B C2F 118.9(8) . . ?
C5B C6B C1B 122.4(7) . . ?
C8B C7B C12B 115.2(6) . . ?
C8B C7B B 123.4(6) . . ?
C12B C7B B 121.2(6) . . ?
C7B C8B C9B 122.4(7) . . ?
C10B C9B C8B 120.8(7) . . ?
C10B C9B C3F 119.4(8) . . ?
C8B C9B C3F 119.8(8) . . ?
C11B C10B C9B 118.5(7) . . ?
C10B C11B C12B 120.6(7) . . ?
C10B C11B C4F 122.0(7) . . ?
C12B C11B C4F 117.4(7) . . ?
C7B C12B C11B 122.5(7) . . ?
C18B C13B C14B 116.2(8) . . ?
C18B C13B B 120.9(7) . . ?
C14B C13B B 122.7(7) . . ?
C15B C14B C13B 121.2(9) . . ?
C16B C15B C14B 120.9(10) . . ?
C16B C15B C5F 121.1(12) . . ?
C14B C15B C5F 117.9(13) . . ?
C17B C16B C15B 118.9(10) . . ?
C16B C17B C18B 121.9(12) . . ?
C16B C17B C6F 122.1(12) . . ?
C18B C17B C6F 115.8(13) . . ?
C13B C18B C17B 120.7(11) . . ?
C24B C19B C20B 115.5(6) . . ?
C24B C19B B 124.1(6) . . ?
C20B C19B B 120.1(6) . . ?
C21B C20B C19B 122.5(7) . . ?
C22B C21B C20B 121.0(7) . . ?
C22B C21B C7F 120.2(7) . . ?
C20B C21B C7F 118.8(7) . . ?
C21B C22B C23B 118.4(6) . . ?
C22B C23B C24B 120.4(7) . . ?
C22B C23B C8F 119.1(6) . . ?
C24B C23B C8F 120.5(7) . . ?
C19B C24B C23B 122.0(7) . . ?
F3 C1F F1 107.8(9) . . ?
F3 C1F F2 106.3(9) . . ?
F1 C1F F2 102.6(7) . . ?
F3 C1F C3B 114.9(6) . . ?
F1 C1F C3B 113.0(7) . . ?
F2 C1F C3B 111.3(7) . . ?
F6 C2F F5 109.7(10) . . ?
F6 C2F F4 104.3(12) . . ?
F5 C2F F4 103.5(12) . . ?
F6 C2F C5B 114.0(11) . . ?
F5 C2F C5B 115.1(9) . . ?
F4 C2F C5B 109.0(8) . . ?
F8 C3F F9 102.6(11) . . ?
F8 C3F F7 106.5(12) . . ?
F9 C3F F7 106.8(12) . . ?
F8 C3F C9B 114.2(10) . . ?
F9 C3F C9B 112.6(9) . . ?
F7 C3F C9B 113.2(10) . . ?
F11 C4F F12 105.5(8) . . ?
F11 C4F F10 108.6(8) . . ?
F12 C4F F10 106.1(9) . . ?
F11 C4F C11B 112.5(8) . . ?
F12 C4F C11B 112.3(8) . . ?
F10 C4F C11B 111.5(7) . . ?
F15 C5F F13 114(2) . . ?
F15 C5F F14 104.8(12) . . ?
F13 C5F F14 101.3(11) . . ?
F15 C5F C15B 114.2(10) . . ?
F13 C5F C15B 111.3(10) . . ?
F14 C5F C15B 109.9(18) . . ?
F17 C6F F16 106.6(15) . . ?
F17 C6F F18 106.3(13) . . ?
F16 C6F F18 103.1(12) . . ?
F17 C6F C17B 114.6(12) . . ?
F16 C6F C17B 114.5(11) . . ?
F18 C6F C17B 110.7(15) . . ?
F19 C7F F20 107.9(12) . . ?
F19 C7F F21 106.9(9) . . ?
F20 C7F F21 104.7(7) . . ?
F19 C7F C21B 113.5(7) . . ?
F20 C7F C21B 113.7(8) . . ?
F21 C7F C21B 109.6(10) . . ?
F23 C8F F22 104.3(10) . . ?
F23 C8F F24 104.2(9) . . ?
F22 C8F F24 103.1(9) . . ?
F23 C8F C23B 113.9(7) . . ?
F22 C8F C23B 115.9(7) . . ?
F24 C8F C23B 114.1(7) . . ?

loop_
_geom_bond_atom_site_label_1
_geom_bond_atom_site_label_2
_geom_bond_distance
_geom_bond_site_symmetry_2
_geom_bond_publ_flag
Pt1 C1L 2.03(2) . ?
Pt1 N1 2.064(7) . ?
Pt1 N2 2.184(7) . ?
Pt1 P1 2.232(2) . ?
N1 C10 1.263(14) . ?
N1 C2 1.353(14) . ?
N2 C9 1.319(11) . ?
N2 C10' 1.378(13) . ?
C2 C3 1.338(17) . ?
C2 CMEA 1.53(2) . ?
C3 C4 1.327(19) . ?
C4 C4' 1.38(2) . ?
C4' C5 1.37(2) . ?
C4' C10 1.461(16) . ?
C5 C6 1.37(3) . ?
C6 C6' 1.59(3) . ?
C6' C10' 1.355(19) . ?
C6' C7 1.43(3) . ?
C7 C8 1.31(3) . ?
C8 C9 1.387(16) . ?
C9 CMEB 1.493(15) . ?
C10 C10' 1.514(18) . ?
P1 C131 1.806(13) . ?
P1 C111 1.869(9) . ?
P1 C121 1.948(13) . ?
C111 C113 1.497(14) . ?
C111 C112 1.525(15) . ?
C121 C122 1.424(18) . ?
C121 C123 1.521(19) . ?
C131 C132 1.519(17) . ?
C131 C133 1.533(18) . ?
B C7B 1.635(10) . ?
B C1B 1.640(10) . ?
B C19B 1.635(10) . ?
B C13B 1.648(10) . ?
C1B C6B 1.391(10) . ?
C1B C2B 1.402(9) . ?
C2B C3B 1.378(10) . ?
C3B C4B 1.373(10) . ?
C3B C1F 1.506(10) . ?
C4B C5B 1.383(11) . ?
C5B C6B 1.386(11) . ?
C5B C2F 1.517(11) . ?
C7B C8B 1.393(10) . ?
C7B C12B 1.396(10) . ?
C8B C9B 1.393(10) . ?
C9B C10B 1.379(12) . ?
C9B C3F 1.498(12) . ?
C10B C11B 1.367(11) . ?
C11B C12B 1.397(10) . ?
C11B C4F 1.508(12) . ?
C13B C18B 1.375(12) . ?
C13B C14B 1.410(11) . ?
C14B C15B 1.393(13) . ?
C15B C16B 1.377(19) . ?
C15B C5F 1.502(18) . ?
C16B C17B 1.31(2) . ?
C17B C18B 1.431(14) . ?
C17B C6F 1.52(2) . ?
C19B C24B 1.394(10) . ?
C19B C20B 1.403(10) . ?
C20B C21B 1.390(10) . ?
C21B C22B 1.371(11) . ?
C21B C7F 1.513(12) . ?
C22B C23B 1.387(11) . ?
C23B C24B 1.409(10) . ?
C23B C8F 1.482(11) . ?
C1F F3 1.278(9) . ?
C1F F1 1.319(10) . ?
C1F F2 1.334(11) . ?
C2F F6 1.203(15) . ?
C2F F5 1.269(12) . ?
C2F F4 1.354(14) . ?
C3F F8 1.260(15) . ?
C3F F9 1.286(14) . ?
C3F F7 1.290(13) . ?
C4F F11 1.305(10) . ?
C4F F12 1.308(12) . ?
C4F F10 1.316(11) . ?
C5F F15 1.192(16) . ?
C5F F13 1.259(18) . ?
C5F F14 1.36(2) . ?
C6F F17 1.244(15) . ?
C6F F16 1.276(13) . ?
C6F F18 1.286(13) . ?
C7F F19 1.290(12) . ?
C7F F20 1.310(13) . ?
C7F F21 1.359(12) . ?
C8F F23 1.270(10) . ?
C8F F22 1.281(11) . ?
C8F F24 1.296(10) . ?

loop_
_geom_torsion_atom_site_label_1
_geom_torsion_atom_site_label_2
_geom_torsion_atom_site_label_3
_geom_torsion_atom_site_label_4
_geom_torsion
_geom_torsion_site_symmetry_1
_geom_torsion_site_symmetry_2
_geom_torsion_site_symmetry_3
_geom_torsion_site_symmetry_4
_geom_torsion_publ_flag
C1L Pt1 N1 C10 -144.8(11) . . . . ?
N2 Pt1 N1 C10 27.2(7) . . . . ?
P1 Pt1 N1 C10 -112.2(15) . . . . ?
C1L Pt1 N1 C2 22.1(13) . . . . ?
N2 Pt1 N1 C2 -165.9(10) . . . . ?
P1 Pt1 N1 C2 54.8(19) . . . . ?
C1L Pt1 N2 C9 -166(3) . . . . ?
N1 Pt1 N2 C9 164.6(9) . . . . ?
P1 Pt1 N2 C9 -21.4(9) . . . . ?
C1L Pt1 N2 C10' 1(3) . . . . ?
N1 Pt1 N2 C10' -27.8(7) . . . . ?
P1 Pt1 N2 C10' 146.2(7) . . . . ?
C10 N1 C2 C3 3.0(18) . . . . ?
Pt1 N1 C2 C3 -163.4(10) . . . . ?
C10 N1 C2 CMEA -174.2(14) . . . . ?
Pt1 N1 C2 CMEA 19.3(18) . . . . ?
N1 C2 C3 C4 -1(2) . . . . ?
CMEA C2 C3 C4 176.7(14) . . . . ?
C2 C3 C4 C4' 0(2) . . . . ?
C3 C4 C4' C5 -178.6(19) . . . . ?
C3 C4 C4' C10 -1.4(19) . . . . ?
C4 C4' C5 C6 179(2) . . . . ?
C10 C4' C5 C6 2(4) . . . . ?
C4' C5 C6 C6' -13(5) . . . . ?
C5 C6 C6' C10' 15(4) . . . . ?
C5 C6 C6' C7 -169(3) . . . . ?
C10' C6' C7 C8 -12(4) . . . . ?
C6 C6' C7 C8 172(2) . . . . ?
C6' C7 C8 C9 8(4) . . . . ?
C10' N2 C9 C8 -13.6(15) . . . . ?
Pt1 N2 C9 C8 152.9(10) . . . . ?
C10' N2 C9 CMEB 163.0(9) . . . . ?
Pt1 N2 C9 CMEB -30.6(13) . . . . ?
C7 C8 C9 N2 5(3) . . . . ?
C7 C8 C9 CMEB -171.8(19) . . . . ?
C2 N1 C10 C4' -4.7(16) . . . . ?
Pt1 N1 C10 C4' 163.9(9) . . . . ?
C2 N1 C10 C10' 170.0(10) . . . . ?
Pt1 N1 C10 C10' -21.4(11) . . . . ?
C5 C4' C10 N1 -178.5(16) . . . . ?
C4 C4' C10 N1 4.0(18) . . . . ?
C5 C4' C10 C10' 7(2) . . . . ?
C4 C4' C10 C10' -170.8(11) . . . . ?
C7 C6' C10' N2 3(3) . . . . ?
C6 C6' C10' N2 179.5(17) . . . . ?
C7 C6' C10' C10 176.7(18) . . . . ?
C6 C6' C10' C10 -7(3) . . . . ?
C9 N2 C10' C6' 9.5(19) . . . . ?
Pt1 N2 C10' C6' -160.4(15) . . . . ?
C9 N2 C10' C10 -164.6(8) . . . . ?
Pt1 N2 C10' C10 25.4(10) . . . . ?
N1 C10 C10' C6' -178.4(15) . . . . ?
C4' C10 C10' C6' -3(2) . . . . ?
N1 C10 C10' N2 -4.5(14) . . . . ?
C4' C10 C10' N2 170.5(10) . . . . ?
C1L Pt1 P1 C131 16.3(10) . . . . ?
N1 Pt1 P1 C131 -16.4(15) . . . . ?
N2 Pt1 P1 C131 -154.2(5) . . . . ?
C1L Pt1 P1 C111 144.5(9) . . . . ?
N1 Pt1 P1 C111 111.8(15) . . . . ?
N2 Pt1 P1 C111 -26.0(4) . . . . ?
C1L Pt1 P1 C121 -102.8(10) . . . . ?
N1 Pt1 P1 C121 -135.5(15) . . . . ?
N2 Pt1 P1 C121 86.7(5) . . . . ?
C131 P1 C111 C113 95.1(9) . . . . ?
C121 P1 C111 C113 -155.2(8) . . . . ?
Pt1 P1 C111 C113 -37.8(9) . . . . ?
C131 P1 C111 C112 -33.7(12) . . . . ?
C121 P1 C111 C112 76.0(11) . . . . ?
Pt1 P1 C111 C112 -166.6(9) . . . . ?
C131 P1 C121 C122 39.7(14) . . . . ?
C111 P1 C121 C122 -72.1(13) . . . . ?
Pt1 P1 C121 C122 166.2(12) . . . . ?
C131 P1 C121 C123 -88.9(12) . . . . ?
C111 P1 C121 C123 159.3(11) . . . . ?
Pt1 P1 C121 C123 37.6(12) . . . . ?
C111 P1 C131 C132 162.3(12) . . . . ?
C121 P1 C131 C132 55.3(13) . . . . ?
Pt1 P1 C131 C132 -66.1(13) . . . . ?
C111 P1 C131 C133 -66.8(12) . . . . ?
C121 P1 C131 C133 -173.8(11) . . . . ?
Pt1 P1 C131 C133 64.9(11) . . . . ?
C7B B C1B C6B 35.1(9) . . . . ?
C19B B C1B C6B 153.5(6) . . . . ?
C13B B C1B C6B -84.3(8) . . . . ?
C7B B C1B C2B -151.0(6) . . . . ?
C19B B C1B C2B -32.7(9) . . . . ?
C13B B C1B C2B 89.5(7) . . . . ?
C6B C1B C2B C3B -1.7(10) . . . . ?
B C1B C2B C3B -175.9(7) . . . . ?
C1B C2B C3B C4B 1.7(11) . . . . ?
C1B C2B C3B C1F -176.8(7) . . . . ?
C2B C3B C4B C5B -0.4(12) . . . . ?
C1F C3B C4B C5B 178.1(8) . . . . ?
C3B C4B C5B C6B -0.8(13) . . . . ?
C3B C4B C5B C2F -179.7(9) . . . . ?
C4B C5B C6B C1B 0.7(13) . . . . ?
C2F C5B C6B C1B 179.6(9) . . . . ?
C2B C1B C6B C5B 0.5(11) . . . . ?
B C1B C6B C5B 174.8(7) . . . . ?
C1B B C7B C8B 38.1(9) . . . . ?
C19B B C7B C8B -84.9(8) . . . . ?
C13B B C7B C8B 153.0(6) . . . . ?
C1B B C7B C12B -146.4(6) . . . . ?
C19B B C7B C12B 90.6(7) . . . . ?
C13B B C7B C12B -31.5(8) . . . . ?
C12B C7B C8B C9B 2.2(10) . . . . ?
B C7B C8B C9B 178.0(7) . . . . ?
C7B C8B C9B C10B -0.2(12) . . . . ?
C7B C8B C9B C3F 178.8(9) . . . . ?
C8B C9B C10B C11B -1.3(13) . . . . ?
C3F C9B C10B C11B 179.6(9) . . . . ?
C9B C10B C11B C12B 0.7(12) . . . . ?
C9B C10B C11B C4F 179.2(8) . . . . ?
C8B C7B C12B C11B -2.8(10) . . . . ?
B C7B C12B C11B -178.7(6) . . . . ?
C10B C11B C12B C7B 1.5(11) . . . . ?
C4F C11B C12B C7B -177.1(7) . . . . ?
C7B B C13B C18B -39.3(9) . . . . ?
C1B B C13B C18B 81.2(8) . . . . ?
C19B B C13B C18B -156.6(7) . . . . ?
C7B B C13B C14B 146.7(6) . . . . ?
C1B B C13B C14B -92.7(7) . . . . ?
C19B B C13B C14B 29.4(9) . . . . ?
C18B C13B C14B C15B 1.9(11) . . . . ?
B C13B C14B C15B 176.1(7) . . . . ?
C13B C14B C15B C16B -0.3(13) . . . . ?
C13B C14B C15B C5F -177.8(8) . . . . ?
C14B C15B C16B C17B 0.9(16) . . . . ?
C5F C15B C16B C17B 178.4(11) . . . . ?
C15B C16B C17B C18B -3.2(18) . . . . ?
C15B C16B C17B C6F -178.4(11) . . . . ?
C14B C13B C18B C17B -4.0(13) . . . . ?
B C13B C18B C17B -178.4(8) . . . . ?
C16B C17B C18B C13B 5.0(17) . . . . ?
C6F C17B C18B C13B -179.5(10) . . . . ?
C7B B C19B C24B 95.4(7) . . . . ?
C1B B C19B C24B -27.2(9) . . . . ?
C13B B C19B C24B -143.8(6) . . . . ?
C7B B C19B C20B -78.5(7) . . . . ?
C1B B C19B C20B 158.9(6) . . . . ?
C13B B C19B C20B 42.3(8) . . . . ?
C24B C19B C20B C21B 1.6(10) . . . . ?
B C19B C20B C21B 176.0(7) . . . . ?
C19B C20B C21B C22B 0.2(12) . . . . ?
C19B C20B C21B C7F 178.4(8) . . . . ?
C20B C21B C22B C23B -1.0(11) . . . . ?
C7F C21B C22B C23B -179.2(8) . . . . ?
C21B C22B C23B C24B 0.1(11) . . . . ?
C21B C22B C23B C8F -179.4(7) . . . . ?
C20B C19B C24B C23B -2.5(9) . . . . ?
B C19B C24B C23B -176.7(6) . . . . ?
C22B C23B C24B C19B 1.8(10) . . . . ?
C8F C23B C24B C19B -178.7(6) . . . . ?
C4B C3B C1F F3 15.1(13) . . . . ?
C2B C3B C1F F3 -166.4(9) . . . . ?
C4B C3B C1F F1 139.4(8) . . . . ?
C2B C3B C1F F1 -42.1(10) . . . . ?
C4B C3B C1F F2 -105.8(9) . . . . ?
C2B C3B C1F F2 72.7(10) . . . . ?
C6B C5B C2F F6 58.8(14) . . . . ?
C4B C5B C2F F6 -122.3(12) . . . . ?
C6B C5B C2F F5 -173.1(10) . . . . ?
C4B C5B C2F F5 5.8(16) . . . . ?
C6B C5B C2F F4 -57.3(16) . . . . ?
C4B C5B C2F F4 121.6(12) . . . . ?
C10B C9B C3F F8 113.0(12) . . . . ?
C8B C9B C3F F8 -66.1(14) . . . . ?
C10B C9B C3F F9 -130.5(11) . . . . ?
C8B C9B C3F F9 50.5(14) . . . . ?
C10B C9B C3F F7 -9.2(17) . . . . ?
C8B C9B C3F F7 171.8(12) . . . . ?
C10B C11B C4F F11 9.1(13) . . . . ?
C12B C11B C4F F11 -172.4(8) . . . . ?
C10B C11B C4F F12 -109.8(10) . . . . ?
C12B C11B C4F F12 68.7(10) . . . . ?
C10B C11B C4F F10 131.3(9) . . . . ?
C12B C11B C4F F10 -50.2(11) . . . . ?
C16B C15B C5F F15 -99(2) . . . . ?
C14B C15B C5F F15 78.7(19) . . . . ?
C16B C15B C5F F13 129.9(17) . . . . ?
C14B C15B C5F F13 -52.5(19) . . . . ?
C16B C15B C5F F14 18.6(15) . . . . ?
C14B C15B C5F F14 -163.8(9) . . . . ?
C16B C17B C6F F17 110.1(17) . . . . ?
C18B C17B C6F F17 -65.4(16) . . . . ?
C16B C17B C6F F16 -126.2(15) . . . . ?
C18B C17B C6F F16 58.3(17) . . . . ?
C16B C17B C6F F18 -10.1(19) . . . . ?
C18B C17B C6F F18 174.4(13) . . . . ?
C22B C21B C7F F19 -155.4(10) . . . . ?
C20B C21B C7F F19 26.3(15) . . . . ?
C22B C21B C7F F20 80.8(12) . . . . ?
C20B C21B C7F F20 -97.5(10) . . . . ?
C22B C21B C7F F21 -36.0(12) . . . . ?
C20B C21B C7F F21 145.7(8) . . . . ?
C22B C23B C8F F23 73.3(11) . . . . ?
C24B C23B C8F F23 -106.2(10) . . . . ?
C22B C23B C8F F22 -165.7(10) . . . . ?
C24B C23B C8F F22 14.9(13) . . . . ?
C22B C23B C8F F24 -46.1(11) . . . . ?
C24B C23B C8F F24 134.4(9) . . . . ?
